data_7023863
loop_
_publ_author_name
'Maia, Pedro I da S'
'Nguyen, Hung Huy'
'Hagenbach, Adelheid'
'Bergemann, Silke'
'Gust, Ronald'
'Deflon, Victor M.'
'Abram, Ulrich'

_publ_section_title
;
 Rhenium mixed-ligand complexes with S,N,S-tridentate
 thiosemicarbazone/thiosemicarbazide ligands.
;
_journal_issue 14
_journal_name_full 'Dalton transactions (Cambridge, England : 2003)'
_journal_page_first 5111
_journal_page_last 5121
_journal_paper_doi 10.1039/c3dt32950j
_journal_volume 42
_journal_year 2013
_chemical_formula_moiety 'C22 H33 N6 O2 Re S4'
_chemical_formula_sum 'C22 H33 N6 O2 Re S4'
_chemical_formula_weight 727.98
_chemical_name_systematic
;
(N-(N'',N''-diethylaminothiocarbonyl)-N'(N''', N'''-hexamethylenecarbothioamide)
benzamidineto)(isothiocyanato)(dimethylsufoxide)oxorhenium(V)
;
_space_group_IT_number 2
_symmetry_cell_setting triclinic
_symmetry_space_group_name_Hall '-P 1'
_symmetry_space_group_name_H-M 'P -1'
_atom_sites_solution_hydrogens geom
_atom_sites_solution_primary direct
_atom_sites_solution_secondary difmap
_audit_creation_method SHELXL-97
_cell_angle_alpha 76.67(1)
_cell_angle_beta 83.92(1)
_cell_angle_gamma 89.56(1)
_cell_formula_units_Z 4
_cell_length_a 8.551(1)
_cell_length_b 14.471(1)
_cell_length_c 24.043(2)
_cell_measurement_reflns_used 15314
_cell_measurement_temperature 200(2)
_cell_measurement_theta_max 29.30
_cell_measurement_theta_min 1.75
_cell_volume 2878.2(5)
_computing_cell_refinement 'STOE X-AREA'
_computing_data_collection 'STOE X-AREA'
_computing_data_reduction 'STOE X-RED'
_computing_molecular_graphics ORTEP
_computing_publication_material WINGX
_computing_structure_refinement 'SHELXL-97 (Sheldrick, 2008)'
_computing_structure_solution SHELXS-86
_diffrn_ambient_temperature 200(2)
_diffrn_detector_area_resol_mean 6.67
_diffrn_measured_fraction_theta_full 0.973
_diffrn_measured_fraction_theta_max 0.973
_diffrn_measurement_device_type 'STOE IPDS'
_diffrn_measurement_method 'rotational method'
_diffrn_radiation_monochromator graphite
_diffrn_radiation_source 'fine-focus sealed tube'
_diffrn_radiation_type MoK\a
_diffrn_radiation_wavelength 0.71073
_diffrn_reflns_av_R_equivalents 0.0971
_diffrn_reflns_av_sigmaI/netI 0.1343
_diffrn_reflns_limit_h_max 9
_diffrn_reflns_limit_h_min -11
_diffrn_reflns_limit_k_max 19
_diffrn_reflns_limit_k_min -19
_diffrn_reflns_limit_l_max 33
_diffrn_reflns_limit_l_min -32
_diffrn_reflns_number 31690
_diffrn_reflns_theta_full 29.30
_diffrn_reflns_theta_max 29.30
_diffrn_reflns_theta_min 1.75
_diffrn_standards_decay_% .1
_exptl_absorpt_coefficient_mu 4.542
_exptl_absorpt_correction_T_max .8721
_exptl_absorpt_correction_T_min .3274
_exptl_absorpt_correction_type numerical
_exptl_crystal_colour red-brown
_exptl_crystal_density_diffrn 1.680
_exptl_crystal_density_method 'not measured'
_exptl_crystal_description plate
_exptl_crystal_F_000 1448
_exptl_crystal_size_max .3
_exptl_crystal_size_mid .3
_exptl_crystal_size_min .09
_refine_diff_density_max 1.627
_refine_diff_density_min -2.292
_refine_diff_density_rms 0.225
_refine_ls_extinction_method none
_refine_ls_goodness_of_fit_ref 0.867
_refine_ls_hydrogen_treatment constr
_refine_ls_matrix_type full
_refine_ls_number_parameters 639
_refine_ls_number_reflns 15314
_refine_ls_number_restraints 0
_refine_ls_restrained_S_all 0.867
_refine_ls_R_factor_all 0.1135
_refine_ls_R_factor_gt 0.0497
_refine_ls_shift/su_max 0.001
_refine_ls_shift/su_mean 0.000
_refine_ls_structure_factor_coef Fsqd
_refine_ls_weighting_details 'calc w=1/[\s^2^(Fo^2^)+(0.0531P)^2^+0.0000P] where P=(Fo^2^+2Fc^2^)/3'
_refine_ls_weighting_scheme calc
_refine_ls_wR_factor_gt 0.0952
_refine_ls_wR_factor_ref 0.1205
_reflns_number_gt 8403
_reflns_number_total 15314
_reflns_threshold_expression >2\s(I)
_cod_data_source_file c3dt32950j.txt
_cod_data_source_block pirel4ncs1
_cod_original_cell_volume 2878.3(4)
_cod_original_sg_symbol_H-M P-1
_cod_database_code 7023863

loop_
_symmetry_equiv_pos_as_xyz
'x, y, z'
'-x, -y, -z'

loop_
_atom_site_label
_atom_site_type_symbol
_atom_site_fract_x
_atom_site_fract_y
_atom_site_fract_z
_atom_site_U_iso_or_equiv
_atom_site_adp_type
_atom_site_occupancy
_atom_site_symmetry_multiplicity
_atom_site_calc_flag
_atom_site_refinement_flags
S1A S 0.7286(3) 0.49188(15) 0.25829(9) 0.0448(5) Uani 1 1 d .
S1B S 0.3494(3) 0.35448(13) 0.04857(8) 0.0388(4) Uani 1 1 d .
S2A S 0.8991(3) 0.44278(14) 0.43931(9) 0.0434(5) Uani 1 1 d .
S2B S 0.1358(3) 0.06058(14) 0.05215(8) 0.0388(4) Uani 1 1 d .
S3A S 0.4576(3) 0.46471(19) 0.36716(13) 0.0628(7) Uani 1 1 d .
S3B S 0.5259(3) 0.08730(13) 0.03896(9) 0.0400(4) Uani 1 1 d .
S6A S 0.5844(5) 0.7608(2) 0.3624(2) 0.1111(15) Uani 1 1 d .
S6B S 0.4617(4) 0.26644(19) -0.14724(11) 0.0689(8) Uani 1 1 d .
N1A N 0.7807(9) 0.3010(5) 0.2736(3) 0.0402(16) Uani 1 1 d .
N1B N 0.2390(8) 0.3134(4) 0.1622(3) 0.0360(15) Uani 1 1 d .
N2A N 0.8895(8) 0.3361(4) 0.3540(3) 0.0348(14) Uani 1 1 d .
N2B N 0.1467(7) 0.1812(4) 0.1310(2) 0.0299(13) Uani 1 1 d .
N3A N 0.9587(8) 0.2819(4) 0.4024(3) 0.0395(15) Uani 1 1 d .
N3B N 0.0618(8) 0.0936(4) 0.1580(3) 0.0369(15) Uani 1 1 d .
N4A N 1.0488(10) 0.2863(5) 0.4885(3) 0.0483(19) Uani 1 1 d .
N4B N -0.0429(8) -0.0434(4) 0.1444(3) 0.0394(15) Uani 1 1 d .
N5A N 0.7704(8) 0.3831(5) 0.1822(3) 0.0420(16) Uani 1 1 d .
N5B N 0.2748(8) 0.4691(4) 0.1188(3) 0.0363(14) Uani 1 1 d .
N6A N 0.7585(9) 0.6046(5) 0.3473(3) 0.0483(18) Uani 1 1 d .
N6B N 0.3165(9) 0.2348(5) -0.0363(3) 0.0424(16) Uani 1 1 d .
O1A O 1.0347(8) 0.5184(4) 0.3117(3) 0.0543(16) Uani 1 1 d .
O1B O 0.0349(7) 0.2710(4) 0.0255(2) 0.0472(14) Uani 1 1 d .
O2A O 0.6137(7) 0.4271(4) 0.3856(3) 0.0468(14) Uani 1 1 d .
O2B O 0.4368(6) 0.1571(4) 0.0680(2) 0.0376(12) Uani 1 1 d .
C1A C 0.7664(9) 0.3842(5) 0.2382(3) 0.0359(17) Uani 1 1 d .
C1B C 0.2773(9) 0.3792(5) 0.1146(3) 0.0353(17) Uani 1 1 d .
C2A C 0.8143(10) 0.2802(5) 0.3280(3) 0.0340(16) Uani 1 1 d .
C2B C 0.2044(9) 0.2209(5) 0.1698(3) 0.0319(16) Uani 1 1 d .
C3A C 0.9716(10) 0.3275(5) 0.4424(3) 0.0404(18) Uani 1 1 d .
C3B C 0.0466(9) 0.0367(5) 0.1248(3) 0.0333(16) Uani 1 1 d .
C6A C 0.6854(12) 0.6698(6) 0.3540(4) 0.053(2) Uani 1 1 d .
C6B C 0.3793(11) 0.2491(5) -0.0828(4) 0.0425(19) Uani 1 1 d .
C21A C 0.7668(10) 0.1797(5) 0.3580(4) 0.0404(18) Uani 1 1 d .
C21B C 0.2309(9) 0.1641(5) 0.2272(3) 0.0369(17) Uani 1 1 d .
C22A C 0.6766(13) 0.1664(6) 0.4107(4) 0.056(2) Uani 1 1 d .
H22A H 0.6569 0.2169 0.4282 0.067 Uiso 1 1 calc R
C22B C 0.3108(12) 0.0796(6) 0.2318(4) 0.053(2) Uani 1 1 d .
H22B H 0.3344 0.0554 0.1993 0.063 Uiso 1 1 calc R
C23A C 0.6156(15) 0.0755(7) 0.4370(5) 0.070(3) Uani 1 1 d .
H23A H 0.5521 0.0655 0.4718 0.083 Uiso 1 1 calc R
C23B C 0.3573(15) 0.0293(7) 0.2849(5) 0.073(3) Uani 1 1 d .
H23B H 0.4157 -0.0258 0.2881 0.087 Uiso 1 1 calc R
C24A C 0.6496(14) 0.0013(7) 0.4114(5) 0.064(3) Uani 1 1 d .
H24A H 0.6109 -0.0591 0.4298 0.077 Uiso 1 1 calc R
C24B C 0.3109(17) 0.0667(10) 0.3319(5) 0.085(4) Uani 1 1 d .
H24B H 0.3384 0.0349 0.3677 0.102 Uiso 1 1 calc R
C25A C 0.7386(14) 0.0139(6) 0.3597(5) 0.062(3) Uani 1 1 d .
H25A H 0.7613 -0.0371 0.3429 0.074 Uiso 1 1 calc R
C25B C 0.2252(17) 0.1495(10) 0.3282(4) 0.078(4) Uani 1 1 d .
H25B H 0.1926 0.1710 0.3611 0.094 Uiso 1 1 calc R
C26A C 0.7948(12) 0.1053(6) 0.3326(4) 0.050(2) Uani 1 1 d .
H26A H 0.8523 0.1155 0.2966 0.060 Uiso 1 1 calc R
C26B C 0.1893(13) 0.1992(7) 0.2751(4) 0.053(2) Uani 1 1 d .
H26B H 0.1369 0.2565 0.2717 0.064 Uiso 1 1 calc R
C31A C 0.3572(15) 0.3602(8) 0.3612(6) 0.082(4) Uani 1 1 d .
H31A H 0.4072 0.3379 0.3291 0.122 Uiso 1 1 calc R
H31B H 0.2496 0.3746 0.3553 0.122 Uiso 1 1 calc R
H31C H 0.3609 0.3118 0.3958 0.122 Uiso 1 1 calc R
C31B C 0.5647(15) -0.0080(7) 0.0963(5) 0.069(3) Uani 1 1 d .
H31D H 0.6075 0.0164 0.1255 0.103 Uiso 1 1 calc R
H31E H 0.6389 -0.0496 0.0823 0.103 Uiso 1 1 calc R
H31F H 0.4687 -0.0425 0.1123 0.103 Uiso 1 1 calc R
C32A C 0.3512(18) 0.4879(11) 0.4270(8) 0.113(6) Uani 1 1 d .
H32A H 0.3471 0.4323 0.4579 0.170 Uiso 1 1 calc R
H32B H 0.2463 0.5053 0.4184 0.170 Uiso 1 1 calc R
H32C H 0.4007 0.5392 0.4381 0.170 Uiso 1 1 calc R
C32B C 0.7171(13) 0.1379(8) 0.0205(6) 0.078(4) Uani 1 1 d .
H32D H 0.7148 0.1941 -0.0098 0.116 Uiso 1 1 calc R
H32E H 0.7870 0.0930 0.0077 0.116 Uiso 1 1 calc R
H32F H 0.7535 0.1542 0.0535 0.116 Uiso 1 1 calc R
C41A C 1.0437(13) 0.3227(6) 0.5410(4) 0.056(2) Uani 1 1 d .
H41A H 1.0444 0.3915 0.5302 0.067 Uiso 1 1 calc R
H41B H 1.1383 0.3035 0.5593 0.067 Uiso 1 1 calc R
C41B C -0.0426(11) -0.1213(6) 0.1154(4) 0.048(2) Uani 1 1 d .
H41C H -0.0239 -0.0952 0.0743 0.057 Uiso 1 1 calc R
H41D H -0.1464 -0.1511 0.1231 0.057 Uiso 1 1 calc R
C42A C 0.9033(15) 0.2894(8) 0.5840(4) 0.067(3) Uani 1 1 d .
H42A H 0.9171 0.3108 0.6186 0.080 Uiso 1 1 calc R
H42B H 0.8110 0.3202 0.5686 0.080 Uiso 1 1 calc R
C42B C 0.0775(15) -0.1973(7) 0.1321(4) 0.064(3) Uani 1 1 d .
H42C H 0.1816 -0.1707 0.1176 0.077 Uiso 1 1 calc R
H42D H 0.0601 -0.2487 0.1136 0.077 Uiso 1 1 calc R
C43A C 0.872(2) 0.1862(10) 0.6004(5) 0.108(5) Uani 1 1 d .
H43A H 0.7893 0.1727 0.6322 0.129 Uiso 1 1 calc R
H43B H 0.9659 0.1545 0.6138 0.129 Uiso 1 1 calc R
C44A C 0.823(2) 0.1447(12) 0.5516(7) 0.121(7) Uani 1 1 d .
H44A H 0.7640 0.1916 0.5268 0.146 Uiso 1 1 calc R
H44B H 0.7544 0.0898 0.5677 0.146 Uiso 1 1 calc R
C45A C 0.966(3) 0.1149(8) 0.5155(7) 0.129(8) Uani 1 1 d .
H45A H 0.9294 0.0982 0.4822 0.155 Uiso 1 1 calc R
H45B H 1.0085 0.0578 0.5383 0.155 Uiso 1 1 calc R
C45B C -0.0130(15) -0.1079(8) 0.2485(4) 0.065(3) Uani 1 1 d .
H45C H -0.0787 -0.1469 0.2805 0.078 Uiso 1 1 calc R
H45D H 0.0317 -0.0573 0.2624 0.078 Uiso 1 1 calc R
C46A C 1.1037(17) 0.1892(8) 0.4938(5) 0.079(4) Uani 1 1 d .
H46A H 1.1829 0.1771 0.5205 0.095 Uiso 1 1 calc R
H46B H 1.1521 0.1821 0.4568 0.095 Uiso 1 1 calc R
C46B C -0.1159(12) -0.0642(7) 0.2042(4) 0.051(2) Uani 1 1 d .
H46C H -0.2057 -0.1063 0.2074 0.061 Uiso 1 1 calc R
H46D H -0.1553 -0.0054 0.2127 0.061 Uiso 1 1 calc R
C43B C 0.0736(17) -0.2386(8) 0.1971(5) 0.080(4) Uani 1 1 d .
H43C H -0.0318 -0.2627 0.2120 0.096 Uiso 1 1 calc R
H43D H 0.1441 -0.2920 0.2034 0.096 Uiso 1 1 calc R
C44B C 0.1202(18) -0.1681(9) 0.2316(5) 0.088(4) Uani 1 1 d .
H44C H 0.1618 -0.2032 0.2662 0.106 Uiso 1 1 calc R
H44D H 0.2037 -0.1266 0.2089 0.106 Uiso 1 1 calc R
C51A C 0.8044(11) 0.2943(7) 0.1637(4) 0.051(2) Uani 1 1 d .
H51A H 0.8821 0.2593 0.1864 0.061 Uiso 1 1 calc R
H51B H 0.8489 0.3095 0.1237 0.061 Uiso 1 1 calc R
C51B C 0.3457(11) 0.5471(5) 0.0730(4) 0.0426(19) Uani 1 1 d .
H51C H 0.4340 0.5228 0.0521 0.051 Uiso 1 1 calc R
H51D H 0.3863 0.5949 0.0903 0.051 Uiso 1 1 calc R
C52A C 0.6587(14) 0.2324(8) 0.1700(5) 0.072(3) Uani 1 1 d .
H52A H 0.6018 0.2286 0.2071 0.107 Uiso 1 1 calc R
H52B H 0.6889 0.1699 0.1663 0.107 Uiso 1 1 calc R
H52C H 0.5931 0.2596 0.1406 0.107 Uiso 1 1 calc R
C52B C 0.2343(12) 0.5933(7) 0.0309(4) 0.058(3) Uani 1 1 d .
H52D H 0.1996 0.5477 0.0113 0.087 Uiso 1 1 calc R
H52E H 0.2871 0.6454 0.0034 0.087 Uiso 1 1 calc R
H52F H 0.1451 0.6163 0.0512 0.087 Uiso 1 1 calc R
C53A C 0.7209(11) 0.4644(7) 0.1373(4) 0.049(2) Uani 1 1 d .
H53A H 0.6582 0.5072 0.1558 0.059 Uiso 1 1 calc R
H53B H 0.6555 0.4404 0.1130 0.059 Uiso 1 1 calc R
C53B C 0.2066(10) 0.4933(6) 0.1732(4) 0.0423(19) Uani 1 1 d .
H53C H 0.1636 0.5565 0.1645 0.051 Uiso 1 1 calc R
H53D H 0.1214 0.4490 0.1911 0.051 Uiso 1 1 calc R
C54A C 0.8586(15) 0.5186(9) 0.1005(5) 0.076(3) Uani 1 1 d .
H54A H 0.9148 0.5507 0.1233 0.114 Uiso 1 1 calc R
H54B H 0.8216 0.5645 0.0693 0.114 Uiso 1 1 calc R
H54C H 0.9274 0.4754 0.0855 0.114 Uiso 1 1 calc R
C54B C 0.3268(12) 0.4895(7) 0.2138(4) 0.056(2) Uani 1 1 d .
H54D H 0.3728 0.4277 0.2212 0.084 Uiso 1 1 calc R
H54E H 0.2781 0.5016 0.2492 0.084 Uiso 1 1 calc R
H54F H 0.4072 0.5367 0.1974 0.084 Uiso 1 1 calc R
Re2 Re 0.20079(4) 0.21986(2) 0.045315(13) 0.03246(9) Uani 1 1 d .
Re1 Re 0.85662(4) 0.47677(2) 0.342501(14) 0.03473(9) Uani 1 1 d .

loop_
_atom_site_aniso_label
_atom_site_aniso_U_11
_atom_site_aniso_U_22
_atom_site_aniso_U_33
_atom_site_aniso_U_23
_atom_site_aniso_U_13
_atom_site_aniso_U_12
S1A 0.0550(14) 0.0405(10) 0.0406(11) -0.0088(8) -0.0143(10) 0.0065(9)
S1B 0.0445(12) 0.0318(9) 0.0372(10) -0.0051(7) 0.0034(9) -0.0033(8)
S2A 0.0520(14) 0.0399(10) 0.0433(11) -0.0165(9) -0.0130(10) 0.0026(9)
S2B 0.0438(12) 0.0383(10) 0.0347(9) -0.0091(8) -0.0036(9) -0.0057(9)
S3A 0.0398(14) 0.0609(15) 0.0848(19) -0.0119(13) -0.0045(13) -0.0018(11)
S3B 0.0426(12) 0.0350(9) 0.0462(11) -0.0157(8) -0.0085(9) 0.0052(8)
S6A 0.088(3) 0.0627(19) 0.199(5) -0.060(2) -0.026(3) 0.0269(18)
S6B 0.097(2) 0.0582(14) 0.0457(13) -0.0124(11) 0.0234(14) -0.0273(14)
N1A 0.048(4) 0.040(3) 0.036(3) -0.012(3) -0.011(3) -0.001(3)
N1B 0.036(4) 0.033(3) 0.037(3) -0.006(3) 0.002(3) 0.000(3)
N2A 0.035(4) 0.039(3) 0.032(3) -0.013(3) -0.007(3) 0.005(3)
N2B 0.032(3) 0.026(3) 0.031(3) -0.005(2) -0.002(3) 0.000(2)
N3A 0.045(4) 0.040(3) 0.038(3) -0.014(3) -0.017(3) 0.011(3)
N3B 0.033(4) 0.036(3) 0.037(3) -0.001(3) 0.001(3) -0.008(3)
N4A 0.068(5) 0.044(4) 0.041(4) -0.015(3) -0.026(4) 0.011(4)
N4B 0.039(4) 0.036(3) 0.041(4) -0.007(3) 0.001(3) -0.005(3)
N5A 0.036(4) 0.055(4) 0.034(3) -0.008(3) -0.007(3) 0.000(3)
N5B 0.039(4) 0.030(3) 0.039(3) -0.006(3) -0.005(3) 0.002(3)
N6A 0.051(5) 0.041(4) 0.055(4) -0.011(3) -0.017(4) 0.001(3)
N6B 0.051(5) 0.038(4) 0.036(4) -0.005(3) -0.004(3) -0.007(3)
O1A 0.042(4) 0.059(4) 0.059(4) -0.010(3) 0.001(3) -0.013(3)
O1B 0.043(4) 0.047(3) 0.046(3) 0.003(3) -0.012(3) 0.006(3)
O2A 0.030(3) 0.055(3) 0.053(4) -0.008(3) -0.004(3) -0.005(3)
O2B 0.035(3) 0.042(3) 0.041(3) -0.017(2) -0.010(2) 0.007(2)
C1A 0.030(4) 0.042(4) 0.036(4) -0.009(3) -0.008(3) 0.002(3)
C1B 0.030(4) 0.035(4) 0.040(4) -0.006(3) -0.005(3) 0.003(3)
C2A 0.038(5) 0.035(4) 0.030(4) -0.010(3) -0.001(3) 0.000(3)
C2B 0.031(4) 0.032(4) 0.031(4) -0.007(3) 0.000(3) 0.004(3)
C3A 0.041(5) 0.039(4) 0.040(4) -0.006(3) -0.010(4) 0.001(3)
C3B 0.028(4) 0.037(4) 0.033(4) -0.004(3) -0.005(3) -0.004(3)
C6A 0.052(6) 0.043(5) 0.067(6) -0.016(4) -0.006(5) -0.008(4)
C6B 0.048(5) 0.037(4) 0.045(5) -0.012(3) -0.005(4) -0.005(4)
C21A 0.041(5) 0.035(4) 0.047(5) -0.007(3) -0.015(4) 0.002(3)
C21B 0.031(4) 0.042(4) 0.035(4) -0.003(3) -0.003(3) -0.010(3)
C22A 0.072(7) 0.043(5) 0.052(5) -0.013(4) -0.003(5) -0.001(4)
C22B 0.051(6) 0.050(5) 0.055(5) -0.003(4) -0.016(5) -0.001(4)
C23A 0.086(9) 0.060(6) 0.053(6) -0.002(5) 0.011(6) -0.017(6)
C23B 0.088(9) 0.052(6) 0.067(7) 0.021(5) -0.037(7) -0.015(5)
C24A 0.072(8) 0.039(5) 0.076(7) 0.001(5) -0.020(6) -0.005(5)
C24B 0.101(11) 0.091(9) 0.049(6) 0.025(6) -0.034(7) -0.041(8)
C25A 0.075(8) 0.035(5) 0.078(7) -0.018(4) -0.008(6) -0.001(5)
C25B 0.097(10) 0.099(9) 0.036(5) -0.009(6) -0.009(6) -0.030(8)
C26A 0.053(6) 0.043(5) 0.057(5) -0.018(4) -0.005(5) -0.001(4)
C26B 0.056(6) 0.063(6) 0.040(5) -0.008(4) -0.007(4) -0.020(5)
C31A 0.060(8) 0.080(8) 0.106(10) -0.024(7) -0.009(7) -0.014(6)
C31B 0.084(9) 0.049(5) 0.077(7) -0.014(5) -0.028(6) 0.021(5)
C32A 0.073(10) 0.114(11) 0.167(16) -0.074(11) 0.015(10) -0.004(8)
C32B 0.053(7) 0.078(7) 0.102(9) -0.040(7) 0.032(7) -0.011(6)
C41A 0.076(7) 0.050(5) 0.048(5) -0.018(4) -0.027(5) 0.005(5)
C41B 0.051(6) 0.043(5) 0.047(5) -0.010(4) 0.003(4) -0.023(4)
C42A 0.081(8) 0.078(7) 0.043(5) -0.016(5) -0.010(5) 0.012(6)
C42B 0.085(9) 0.047(5) 0.064(6) -0.021(5) -0.004(6) -0.001(5)
C43A 0.160(17) 0.100(10) 0.054(7) -0.001(7) -0.009(9) -0.038(10)
C44A 0.166(19) 0.102(11) 0.081(10) 0.007(9) -0.004(11) -0.062(12)
C45A 0.25(2) 0.042(6) 0.111(12) -0.013(7) -0.095(15) 0.010(10)
C45B 0.093(9) 0.066(6) 0.033(5) -0.008(4) 0.001(5) 0.003(6)
C46A 0.114(11) 0.071(7) 0.067(7) -0.032(6) -0.048(7) 0.058(7)
C46B 0.049(6) 0.054(5) 0.046(5) -0.010(4) 0.008(4) -0.012(4)
C43B 0.100(10) 0.063(7) 0.069(7) -0.002(6) -0.010(7) 0.021(6)
C44B 0.107(11) 0.094(9) 0.066(7) -0.014(7) -0.031(7) 0.032(8)
C51A 0.044(5) 0.075(6) 0.040(4) -0.026(4) -0.006(4) 0.012(5)
C51B 0.045(5) 0.031(4) 0.050(5) -0.007(3) 0.000(4) -0.006(3)
C52A 0.068(8) 0.075(7) 0.084(8) -0.036(6) -0.020(6) -0.010(6)
C52B 0.052(6) 0.049(5) 0.065(6) 0.004(4) -0.004(5) 0.002(4)
C53A 0.045(5) 0.063(5) 0.039(4) -0.011(4) -0.007(4) 0.002(4)
C53B 0.032(4) 0.045(4) 0.054(5) -0.019(4) -0.004(4) -0.002(4)
C54A 0.067(8) 0.092(8) 0.059(7) 0.007(6) -0.011(6) -0.008(6)
C54B 0.054(6) 0.069(6) 0.046(5) -0.016(4) 0.002(5) -0.005(5)
Re2 0.0337(2) 0.03249(16) 0.02925(16) -0.00257(12) -0.00488(14) -0.00003(13)
Re1 0.0330(2) 0.03252(17) 0.03937(18) -0.00897(13) -0.00517(15) -0.00229(14)

loop_
_atom_type_symbol
_atom_type_description
_atom_type_scat_dispersion_real
_atom_type_scat_dispersion_imag
_atom_type_scat_source
C C 0.0033 0.0016 'International Tables Vol C Tables 4.2.6.8 and 6.1.1.4'
H H 0.0000 0.0000 'International Tables Vol C Tables 4.2.6.8 and 6.1.1.4'
N N 0.0061 0.0033 'International Tables Vol C Tables 4.2.6.8 and 6.1.1.4'
O O 0.0106 0.0060 'International Tables Vol C Tables 4.2.6.8 and 6.1.1.4'
Re Re -1.0185 7.2310 'International Tables Vol C Tables 4.2.6.8 and 6.1.1.4'
S S 0.1246 0.1234 'International Tables Vol C Tables 4.2.6.8 and 6.1.1.4'

loop_
_geom_angle_atom_site_label_1
_geom_angle_atom_site_label_2
_geom_angle_atom_site_label_3
_geom_angle
C1A S1A Re1 103.8(3)
C1B S1B Re2 103.4(3)
C3A S2A Re1 96.5(3)
C3B S2B Re2 96.4(2)
O2A S3A C32A 106.5(7)
O2A S3A C31A 102.8(5)
C32A S3A C31A 100.4(7)
O2B S3B C32B 103.8(4)
O2B S3B C31B 104.3(4)
C32B S3B C31B 99.2(6)
C1A N1A C2A 130.0(7)
C1B N1B C2B 130.5(7)
C2A N2A N3A 111.5(6)
C2A N2A Re1 124.0(5)
N3A N2A Re1 122.2(5)
C2B N2B N3B 111.6(6)
C2B N2B Re2 126.0(5)
N3B N2B Re2 121.4(4)
C3A N3A N2A 113.8(6)
C3B N3B N2B 115.0(6)
C3A N4A C46A 119.1(7)
C3A N4A C41A 123.3(7)
C46A N4A C41A 115.6(7)
C3B N4B C41B 123.9(7)
C3B N4B C46B 118.5(7)
C41B N4B C46B 116.0(6)
C1A N5A C51A 119.9(7)
C1A N5A C53A 123.7(7)
C51A N5A C53A 115.8(7)
C1B N5B C51B 122.8(7)
C1B N5B C53B 119.9(6)
C51B N5B C53B 117.3(6)
C6A N6A Re1 170.7(8)
C6B N6B Re2 175.8(7)
S3A O2A Re1 127.4(3)
S3B O2B Re2 124.9(3)
N1A C1A N5A 115.7(7)
N1A C1A S1A 125.8(6)
N5A C1A S1A 118.4(6)
N1B C1B N5B 117.3(7)
N1B C1B S1B 124.0(6)
N5B C1B S1B 118.4(6)
N1A C2A N2A 126.9(7)
N1A C2A C21A 111.6(6)
N2A C2A C21A 121.4(7)
N2B C2B N1B 125.3(7)
N2B C2B C21B 121.4(6)
N1B C2B C21B 113.3(7)
N3A C3A N4A 119.1(7)
N3A C3A S2A 123.2(6)
N4A C3A S2A 117.7(6)
N3B C3B N4B 119.6(7)
N3B C3B S2B 122.4(5)
N4B C3B S2B 118.0(6)
N6A C6A S6A 179.3(10)
N6B C6B S6B 178.2(8)
C26A C21A C22A 120.2(8)
C26A C21A C2A 122.4(8)
C22A C21A C2A 117.0(7)
C26B C21B C22B 120.4(8)
C26B C21B C2B 120.0(8)
C22B C21B C2B 119.3(8)
C21A C22A C23A 118.7(9)
C21A C22A H22A 120.6
C23A C22A H22A 120.6
C21B C22B C23B 121.3(10)
C21B C22B H22B 119.4
C23B C22B H22B 119.4
C24A C23A C22A 120.0(10)
C24A C23A H23A 120.0
C22A C23A H23A 120.0
C24B C23B C22B 116.2(11)
C24B C23B H23B 121.9
C22B C23B H23B 121.9
C25A C24A C23A 121.6(9)
C25A C24A H24A 119.2
C23A C24A H24A 119.2
C23B C24B C25B 123.1(10)
C23B C24B H24B 118.5
C25B C24B H24B 118.5
C24A C25A C26A 118.4(9)
C24A C25A H25A 120.8
C26A C25A H25A 120.8
C26B C25B C24B 119.0(11)
C26B C25B H25B 120.5
C24B C25B H25B 120.5
C21A C26A C25A 121.1(9)
C21A C26A H26A 119.5
C25A C26A H26A 119.5
C21B C26B C25B 120.0(11)
C21B C26B H26B 120.0
C25B C26B H26B 120.0
S3A C31A H31A 109.5
S3A C31A H31B 109.5
H31A C31A H31B 109.5
S3A C31A H31C 109.5
H31A C31A H31C 109.5
H31B C31A H31C 109.5
S3B C31B H31D 109.5
S3B C31B H31E 109.5
H31D C31B H31E 109.5
S3B C31B H31F 109.5
H31D C31B H31F 109.5
H31E C31B H31F 109.5
S3A C32A H32A 109.5
S3A C32A H32B 109.5
H32A C32A H32B 109.5
S3A C32A H32C 109.5
H32A C32A H32C 109.5
H32B C32A H32C 109.5
S3B C32B H32D 109.5
S3B C32B H32E 109.5
H32D C32B H32E 109.5
S3B C32B H32F 109.5
H32D C32B H32F 109.5
H32E C32B H32F 109.5
N4A C41A C42A 114.6(8)
N4A C41A H41A 108.6
C42A C41A H41A 108.6
N4A C41A H41B 108.6
C42A C41A H41B 108.6
H41A C41A H41B 107.6
N4B C41B C42B 115.5(8)
N4B C41B H41C 108.4
C42B C41B H41C 108.4
N4B C41B H41D 108.4
C42B C41B H41D 108.4
H41C C41B H41D 107.5
C43A C42A C41A 116.4(10)
C43A C42A H42A 108.2
C41A C42A H42A 108.2
C43A C42A H42B 108.2
C41A C42A H42B 108.2
H42A C42A H42B 107.3
C41B C42B C43B 114.5(9)
C41B C42B H42C 108.6
C43B C42B H42C 108.6
C41B C42B H42D 108.6
C43B C42B H42D 108.6
H42C C42B H42D 107.6
C42A C43A C44A 114.1(11)
C42A C43A H43A 108.7
C44A C43A H43A 108.7
C42A C43A H43B 108.7
C44A C43A H43B 108.7
H43A C43A H43B 107.6
C43A C44A C45A 111.9(16)
C43A C44A H44A 109.2
C45A C44A H44A 109.2
C43A C44A H44B 109.2
C45A C44A H44B 109.2
H44A C44A H44B 107.9
C44A C45A C46A 117.0(11)
C44A C45A H45A 108.0
C46A C45A H45A 108.0
C44A C45A H45B 108.0
C46A C45A H45B 108.0
H45A C45A H45B 107.3
C46B C45B C44B 118.0(9)
C46B C45B H45C 107.8
C44B C45B H45C 107.8
C46B C45B H45D 107.8
C44B C45B H45D 107.8
H45C C45B H45D 107.1
N4A C46A C45A 111.8(12)
N4A C46A H46A 109.3
C45A C46A H46A 109.3
N4A C46A H46B 109.3
C45A C46A H46B 109.3
H46A C46A H46B 107.9
N4B C46B C45B 116.0(8)
N4B C46B H46C 108.3
C45B C46B H46C 108.3
N4B C46B H46D 108.3
C45B C46B H46D 108.3
H46C C46B H46D 107.4
C44B C43B C42B 114.8(9)
C44B C43B H43C 108.6
C42B C43B H43C 108.6
C44B C43B H43D 108.6
C42B C43B H43D 108.6
H43C C43B H43D 107.6
C45B C44B C43B 114.1(12)
C45B C44B H44C 108.7
C43B C44B H44C 108.7
C45B C44B H44D 108.7
C43B C44B H44D 108.7
H44C C44B H44D 107.6
N5A C51A C52A 112.2(8)
N5A C51A H51A 109.2
C52A C51A H51A 109.2
N5A C51A H51B 109.2
C52A C51A H51B 109.2
H51A C51A H51B 107.9
N5B C51B C52B 114.1(7)
N5B C51B H51C 108.7
C52B C51B H51C 108.7
N5B C51B H51D 108.7
C52B C51B H51D 108.7
H51C C51B H51D 107.6
C51A C52A H52A 109.5
C51A C52A H52B 109.5
H52A C52A H52B 109.5
C51A C52A H52C 109.5
H52A C52A H52C 109.5
H52B C52A H52C 109.5
C51B C52B H52D 109.5
C51B C52B H52E 109.5
H52D C52B H52E 109.5
C51B C52B H52F 109.5
H52D C52B H52F 109.5
H52E C52B H52F 109.5
N5A C53A C54A 112.5(8)
N5A C53A H53A 109.1
C54A C53A H53A 109.1
N5A C53A H53B 109.1
C54A C53A H53B 109.1
H53A C53A H53B 107.8
C54B C53B N5B 111.4(7)
C54B C53B H53C 109.3
N5B C53B H53C 109.3
C54B C53B H53D 109.3
N5B C53B H53D 109.3
H53C C53B H53D 108.0
C53A C54A H54A 109.5
C53A C54A H54B 109.5
H54A C54A H54B 109.5
C53A C54A H54C 109.5
H54A C54A H54C 109.5
H54B C54A H54C 109.5
C53B C54B H54D 109.5
C53B C54B H54E 109.5
H54D C54B H54E 109.5
C53B C54B H54F 109.5
H54D C54B H54F 109.5
H54E C54B H54F 109.5
O1B Re2 N2B 100.5(3)
O1B Re2 N6B 97.0(3)
N2B Re2 N6B 162.3(3)
O1B Re2 O2B 176.3(2)
N2B Re2 O2B 82.4(2)
N6B Re2 O2B 80.2(3)
O1B Re2 S2B 100.2(2)
N2B Re2 S2B 82.04(16)
N6B Re2 S2B 92.44(18)
O2B Re2 S2B 82.35(14)
O1B Re2 S1B 100.2(2)
N2B Re2 S1B 94.14(17)
N6B Re2 S1B 85.18(19)
O2B Re2 S1B 77.30(14)
S2B Re2 S1B 159.62(8)
O1A Re1 N2A 100.6(3)
O1A Re1 N6A 97.5(3)
N2A Re1 N6A 161.6(3)
O1A Re1 O2A 177.2(3)
N2A Re1 O2A 82.0(2)
N6A Re1 O2A 79.9(3)
O1A Re1 S2A 100.6(2)
N2A Re1 S2A 81.46(18)
N6A Re1 S2A 91.9(2)
O2A Re1 S2A 78.62(17)
O1A Re1 S1A 98.6(2)
N2A Re1 S1A 95.10(19)
N6A Re1 S1A 85.5(2)
O2A Re1 S1A 82.16(17)
S2A Re1 S1A 160.76(8)

loop_
_geom_bond_atom_site_label_1
_geom_bond_atom_site_label_2
_geom_bond_distance
S1A C1A 1.753(8)
S1A Re1 2.368(2)
S1B C1B 1.755(8)
S1B Re2 2.355(2)
S2A C3A 1.763(8)
S2A Re1 2.332(2)
S2B C3B 1.787(8)
S2B Re2 2.3397(19)
S3A O2A 1.510(7)
S3A C32A 1.718(15)
S3A C31A 1.787(11)
S3B O2B 1.513(5)
S3B C32B 1.767(11)
S3B C31B 1.768(10)
S6A C6A 1.610(10)
S6B C6B 1.597(9)
N1A C1A 1.317(10)
N1A C2A 1.333(10)
N1B C1B 1.322(9)
N1B C2B 1.340(9)
N2A C2A 1.336(10)
N2A N3A 1.428(9)
N2A Re1 2.012(6)
N2B C2B 1.339(9)
N2B N3B 1.446(8)
N2B Re2 2.009(6)
N3A C3A 1.299(10)
N3B C3B 1.289(10)
N4A C3A 1.365(10)
N4A C46A 1.458(11)
N4A C41A 1.472(11)
N4B C3B 1.355(9)
N4B C41B 1.457(10)
N4B C46B 1.469(10)
N5A C1A 1.346(10)
N5A C51A 1.472(11)
N5A C53A 1.495(11)
N5B C1B 1.328(9)
N5B C51B 1.467(10)
N5B C53B 1.489(10)
N6A C6A 1.159(11)
N6A Re1 2.048(7)
N6B C6B 1.163(10)
N6B Re2 2.066(7)
O1A Re1 1.674(6)
O1B Re2 1.658(6)
O2A Re1 2.265(6)
O2B Re2 2.274(5)
C2A C21A 1.504(10)
C2B C21B 1.474(10)
C21A C26A 1.364(11)
C21A C22A 1.386(12)
C21B C26B 1.376(12)
C21B C22B 1.385(12)
C22A C23A 1.399(13)
C22A H22A 0.9300
C22B C23B 1.412(13)
C22B H22B 0.9300
C23A C24A 1.370(15)
C23A H23A 0.9300
C23B C24B 1.382(18)
C23B H23B 0.9300
C24A C25A 1.362(15)
C24A H24A 0.9300
C24B C25B 1.390(19)
C24B H24B 0.9300
C25A C26A 1.397(12)
C25A H25A 0.9300
C25B C26B 1.378(14)
C25B H25B 0.9300
C26A H26A 0.9300
C26B H26B 0.9300
C31A H31A 0.9600
C31A H31B 0.9600
C31A H31C 0.9600
C31B H31D 0.9600
C31B H31E 0.9600
C31B H31F 0.9600
C32A H32A 0.9600
C32A H32B 0.9600
C32A H32C 0.9600
C32B H32D 0.9600
C32B H32E 0.9600
C32B H32F 0.9600
C41A C42A 1.503(15)
C41A H41A 0.9700
C41A H41B 0.9700
C41B C42B 1.514(14)
C41B H41C 0.9700
C41B H41D 0.9700
C42A C43A 1.473(16)
C42A H42A 0.9700
C42A H42B 0.9700
C42B C43B 1.536(15)
C42B H42C 0.9700
C42B H42D 0.9700
C43A C44A 1.53(2)
C43A H43A 0.9700
C43A H43B 0.9700
C44A C45A 1.54(2)
C44A H44A 0.9700
C44A H44B 0.9700
C45A C46A 1.56(2)
C45A H45A 0.9700
C45A H45B 0.9700
C45B C46B 1.479(14)
C45B C44B 1.507(17)
C45B H45C 0.9700
C45B H45D 0.9700
C46A H46A 0.9700
C46A H46B 0.9700
C46B H46C 0.9700
C46B H46D 0.9700
C43B C44B 1.534(17)
C43B H43C 0.9700
C43B H43D 0.9700
C44B H44C 0.9700
C44B H44D 0.9700
C51A C52A 1.514(14)
C51A H51A 0.9700
C51A H51B 0.9700
C51B C52B 1.502(13)
C51B H51C 0.9700
C51B H51D 0.9700
C52A H52A 0.9600
C52A H52B 0.9600
C52A H52C 0.9600
C52B H52D 0.9600
C52B H52E 0.9600
C52B H52F 0.9600
C53A C54A 1.502(14)
C53A H53A 0.9700
C53A H53B 0.9700
C53B C54B 1.483(13)
C53B H53C 0.9700
C53B H53D 0.9700
C54A H54A 0.9600
C54A H54B 0.9600
C54A H54C 0.9600
C54B H54D 0.9600
C54B H54E 0.9600
C54B H54F 0.9600
